data_4065855
loop_
_publ_author_name
'Benito-Garagorri, David'
'Alves, Luis Gon\,calo'
'Veiros, Luis F.'
'Standfest-Hauser, Christina M.'
'Tanaka, Shinji'
'Mereiter, Kurt'
'Kirchner, Karl'

_publ_section_title
;
 Kinetically Controlled Formation of Octahedraltrans-Dicarbonyl Iron(II)
 PNP Pincer Complexes: The Decisive Role of Spin-State Changes&#x00A7;
;
_journal_issue 21
_journal_name_full Organometallics
_journal_page_first 4932
_journal_paper_doi 10.1021/om1001638
_journal_volume 29
_journal_year 2010
_chemical_formula_moiety 'C19 H33 Br Fe N3 O2 P2, C4 H10 O, B F4 '
_chemical_formula_sum 'C23 H43 B Br F4 Fe N3 O3 P2'
_chemical_formula_weight 694.10
_chemical_name_common '1318 trans-[Fe(PNP-iPr)(CO)2Br]BF4.(C2H5)2O'
_chemical_name_systematic
; 
(N,N'-bis(di-isopropylphosphino)-2,6-diaminopyridine)-
-trans-bis(carbonyl)-bromo-iron(II) tetrafluoroborate
diethylether solvate
;
_space_group_IT_number 70
_symmetry_cell_setting orthorhombic
_symmetry_space_group_name_Hall '-F 2uv 2vw'
_symmetry_space_group_name_H-M 'F d d d :2'
_atom_sites_solution_hydrogens geom
_atom_sites_solution_primary direct
_atom_sites_solution_secondary difmap
_audit_creation_method SHELXL-97
_cell_angle_alpha 90.00
_cell_angle_beta 90.00
_cell_angle_gamma 90.00
_cell_formula_units_Z 16
_cell_length_a 11.5251(9)
_cell_length_b 24.5644(19)
_cell_length_c 42.952(3)
_cell_measurement_reflns_used 7951
_cell_measurement_temperature 100(2)
_cell_measurement_theta_max 29.99
_cell_measurement_theta_min 2.42
_cell_volume 12160.0(16)
_computing_cell_refinement 'Bruker SAINT'
_computing_data_collection 'Bruker SMART'
_computing_data_reduction 'Bruker SAINT, SADABS, XPREP'
_computing_molecular_graphics 'Bruker SHELXTL'
_computing_publication_material 'Bruker SHELXTL'
_computing_structure_refinement 'SHELXL-97 (Sheldrick, 1997)'
_computing_structure_solution 'SHELXS-97 (Sheldrick, 1997)'
_diffrn_ambient_temperature 100(2)
_diffrn_measured_fraction_theta_full 0.995
_diffrn_measured_fraction_theta_max 0.995
_diffrn_measurement_device_type 'Bruker Smart APEX CCD 3-axis'
_diffrn_measurement_method 'phi and omega scans'
_diffrn_radiation_monochromator graphite
_diffrn_radiation_source 'fine-focus sealed tube'
_diffrn_radiation_type MoK\a
_diffrn_radiation_wavelength 0.71073
_diffrn_reflns_av_R_equivalents 0.0266
_diffrn_reflns_av_sigmaI/netI 0.0153
_diffrn_reflns_limit_h_max 16
_diffrn_reflns_limit_h_min -16
_diffrn_reflns_limit_k_max 34
_diffrn_reflns_limit_k_min -34
_diffrn_reflns_limit_l_max 60
_diffrn_reflns_limit_l_min -59
_diffrn_reflns_number 39753
_diffrn_reflns_theta_full 30.03
_diffrn_reflns_theta_max 30.03
_diffrn_reflns_theta_min 2.42
_diffrn_standards_decay_% 0
_exptl_absorpt_coefficient_mu 1.970
_exptl_absorpt_correction_T_max 0.60
_exptl_absorpt_correction_T_min 0.44
_exptl_absorpt_correction_type multi-scan
_exptl_absorpt_process_details 'program SADABS'
_exptl_crystal_colour red
_exptl_crystal_density_diffrn 1.517
_exptl_crystal_density_method 'not measured'
_exptl_crystal_description prism
_exptl_crystal_F_000 5728
_exptl_crystal_size_max 0.59
_exptl_crystal_size_mid 0.28
_exptl_crystal_size_min 0.26
_refine_diff_density_max 0.867
_refine_diff_density_min -0.453
_refine_diff_density_rms 0.091
_refine_ls_extinction_method none
_refine_ls_goodness_of_fit_ref 1.093
_refine_ls_hydrogen_treatment constr
_refine_ls_matrix_type full
_refine_ls_number_parameters 193
_refine_ls_number_reflns 4439
_refine_ls_number_restraints 0
_refine_ls_restrained_S_all 1.093
_refine_ls_R_factor_all 0.0493
_refine_ls_R_factor_gt 0.0423
_refine_ls_shift/su_max 0.001
_refine_ls_shift/su_mean 0.000
_refine_ls_structure_factor_coef Fsqd
_refine_ls_weighting_details 'calc w=1/[\s^2^(Fo^2^)+(0.0508P)^2^+63.2949P] where P=(Fo^2^+2Fc^2^)/3'
_refine_ls_weighting_scheme calc
_refine_ls_wR_factor_gt 0.1055
_refine_ls_wR_factor_ref 0.1099
_reflns_number_gt 3876
_reflns_number_total 4439
_reflns_threshold_expression >2sigma(I)
_cod_data_source_file om1001638_si_001.cif
_cod_data_source_block 6a.Et2O-1318
_cod_depositor_comments
;
The following automatic conversions were performed:

'_symmetry_cell_setting' value 'Orthorhombic' changed to
'orthorhombic' according to
/home/saulius/struct/CIF-dictionaries/cif_core.dic dictionary named
'cif_core.dic' version 2.4.1 from 2010-06-29.

Automatic conversion script
Id: cif_fix_values 1715 2011-07-08 13:25:40Z adriana 
;
_cod_original_sg_symbol_H-M Fddd
_cod_database_code 4065855

loop_
_symmetry_equiv_pos_as_xyz
'x, y, z'
'-x+3/4, -y+3/4, z'
'-x+3/4, y, -z+3/4'
'x, -y+3/4, -z+3/4'
'x, y+1/2, z+1/2'
'-x+3/4, -y+5/4, z+1/2'
'-x+3/4, y+1/2, -z+5/4'
'x, -y+5/4, -z+5/4'
'x+1/2, y, z+1/2'
'-x+5/4, -y+3/4, z+1/2'
'-x+5/4, y, -z+5/4'
'x+1/2, -y+3/4, -z+5/4'
'x+1/2, y+1/2, z'
'-x+5/4, -y+5/4, z'
'-x+5/4, y+1/2, -z+3/4'
'x+1/2, -y+5/4, -z+3/4'
'-x, -y, -z'
'x-3/4, y-3/4, -z'
'x-3/4, -y, z-3/4'
'-x, y-3/4, z-3/4'
'-x, -y+1/2, -z+1/2'
'x-3/4, y-1/4, -z+1/2'
'x-3/4, -y+1/2, z-1/4'
'-x, y-1/4, z-1/4'
'-x+1/2, -y, -z+1/2'
'x-1/4, y-3/4, -z+1/2'
'x-1/4, -y, z-1/4'
'-x+1/2, y-3/4, z-1/4'
'-x+1/2, -y+1/2, -z'
'x-1/4, y-1/4, -z'
'x-1/4, -y+1/2, z-3/4'
'-x+1/2, y-1/4, z-3/4'

loop_
_atom_site_label
_atom_site_type_symbol
_atom_site_fract_x
_atom_site_fract_y
_atom_site_fract_z
_atom_site_U_iso_or_equiv
_atom_site_adp_type
_atom_site_occupancy
_atom_site_symmetry_multiplicity
_atom_site_calc_flag
_atom_site_refinement_flags
Fe1 Fe 0.8750 0.3750 0.042031(9) 0.01668(10) Uani 1 2 d S
Br1 Br 0.8750 0.3750 0.098980(7) 0.03506(11) Uani 1 2 d S
P1 P 0.68173(4) 0.38546(2) 0.036495(12) 0.02023(12) Uani 1 1 d .
O1 O 0.85929(15) 0.25555(7) 0.04786(5) 0.0339(4) Uani 1 1 d .
N1 N 0.8750 0.3750 -0.00423(5) 0.0181(4) Uani 1 2 d S
N2 N 0.67559(16) 0.38467(8) -0.00298(4) 0.0263(4) Uani 1 1 d .
H2N H 0.6080 0.3877 -0.0124 0.032 Uiso 1 1 calc R
C1 C 0.77397(18) 0.37937(8) -0.02035(5) 0.0209(4) Uani 1 1 d .
C2 C 0.7711(2) 0.37891(9) -0.05278(5) 0.0272(4) Uani 1 1 d .
H2 H 0.6995 0.3812 -0.0637 0.033 Uiso 1 1 calc R
C3 C 0.8750 0.3750 -0.06872(7) 0.0302(7) Uani 1 2 d S
H3 H 0.8750 0.3750 -0.0908 0.036 Uiso 1 2 calc SR
C4 C 0.5741(2) 0.33428(10) 0.04805(7) 0.0339(5) Uani 1 1 d .
H4 H 0.4965 0.3494 0.0423 0.041 Uiso 1 1 calc R
C5 C 0.5722(5) 0.3257(2) 0.08285(9) 0.095(2) Uani 1 1 d .
H5A H 0.5127 0.2987 0.0881 0.142 Uiso 1 1 calc R
H5B H 0.5544 0.3602 0.0932 0.142 Uiso 1 1 calc R
H5C H 0.6483 0.3126 0.0898 0.142 Uiso 1 1 calc R
C6 C 0.5849(2) 0.28009(11) 0.03141(7) 0.0386(6) Uani 1 1 d .
H6A H 0.5244 0.2553 0.0389 0.058 Uiso 1 1 calc R
H6B H 0.6614 0.2643 0.0357 0.058 Uiso 1 1 calc R
H6C H 0.5760 0.2856 0.0089 0.058 Uiso 1 1 calc R
C7 C 0.61713(19) 0.45193(10) 0.04696(6) 0.0290(5) Uani 1 1 d .
H7 H 0.6618 0.4798 0.0349 0.035 Uiso 1 1 calc R
C8 C 0.6298(3) 0.46778(14) 0.08114(8) 0.0463(7) Uani 1 1 d .
H8A H 0.5952 0.5037 0.0845 0.070 Uiso 1 1 calc R
H8B H 0.7123 0.4689 0.0867 0.070 Uiso 1 1 calc R
H8C H 0.5902 0.4409 0.0942 0.070 Uiso 1 1 calc R
C9 C 0.4908(2) 0.45805(11) 0.03662(7) 0.0357(5) Uani 1 1 d .
H9A H 0.4619 0.4940 0.0428 0.054 Uiso 1 1 calc R
H9B H 0.4436 0.4297 0.0465 0.054 Uiso 1 1 calc R
H9C H 0.4860 0.4544 0.0139 0.054 Uiso 1 1 calc R
C10 C 0.86282(17) 0.30115(9) 0.04491(5) 0.0222(4) Uani 1 1 d .
B1 B 0.3750 0.3750 -0.03982(10) 0.0399(10) Uani 1 2 d S
F1 F 0.4769(3) 0.40480(14) -0.04516(8) 0.0378(7) Uani 0.50 1 d P
F2 F 0.4478(4) 0.3555(2) -0.02209(16) 0.0790(19) Uani 0.50 1 d P
F3 F 0.4138(5) 0.3985(2) -0.06672(12) 0.0806(15) Uani 0.50 1 d P
F4 F 0.4291(4) 0.3258(2) -0.02324(12) 0.0599(12) Uani 0.50 1 d P
O2 O 0.4041(2) 0.1250 0.1250 0.0320(5) Uani 1 2 d S
C11 C 0.3361(3) 0.17309(12) 0.12651(8) 0.0480(7) Uani 1 1 d .
H11A H 0.2926 0.1742 0.1464 0.058 Uiso 1 1 calc R
H11B H 0.2795 0.1737 0.1092 0.058 Uiso 1 1 calc R
C12 C 0.4135(4) 0.22003(13) 0.12433(10) 0.0688(12) Uani 1 1 d .
H12A H 0.3682 0.2536 0.1263 0.103 Uiso 1 1 calc R
H12B H 0.4531 0.2196 0.1041 0.103 Uiso 1 1 calc R
H12C H 0.4711 0.2183 0.1411 0.103 Uiso 1 1 calc R

loop_
_atom_site_aniso_label
_atom_site_aniso_U_11
_atom_site_aniso_U_22
_atom_site_aniso_U_33
_atom_site_aniso_U_23
_atom_site_aniso_U_13
_atom_site_aniso_U_12
Fe1 0.01459(18) 0.0227(2) 0.01274(17) 0.000 0.000 -0.00029(14)
Br1 0.0548(2) 0.0377(2) 0.01271(14) 0.000 0.000 0.00840(16)
P1 0.0136(2) 0.0259(3) 0.0212(2) 0.00055(18) 0.00165(18) -0.00061(18)
O1 0.0248(8) 0.0283(9) 0.0486(11) 0.0058(7) 0.0005(7) -0.0018(6)
N1 0.0186(11) 0.0224(11) 0.0134(10) 0.000 0.000 -0.0035(9)
N2 0.0157(8) 0.0393(10) 0.0238(8) 0.0007(7) -0.0057(7) -0.0009(7)
C1 0.0209(9) 0.0233(9) 0.0187(9) 0.0010(7) -0.0031(7) -0.0025(7)
C2 0.0360(12) 0.0277(10) 0.0178(9) 0.0012(8) -0.0086(8) -0.0056(9)
C3 0.048(2) 0.0286(15) 0.0138(12) 0.000 0.000 -0.0059(14)
C4 0.0194(10) 0.0302(11) 0.0522(15) 0.0012(10) 0.0129(10) -0.0047(9)
C5 0.151(5) 0.087(3) 0.046(2) -0.012(2) 0.054(3) -0.072(3)
C6 0.0312(12) 0.0333(13) 0.0513(16) -0.0021(11) -0.0026(11) -0.0089(10)
C7 0.0187(9) 0.0279(11) 0.0403(12) -0.0025(9) 0.0020(9) 0.0012(8)
C8 0.0334(13) 0.0540(17) 0.0516(17) -0.0262(14) -0.0054(12) 0.0141(12)
C9 0.0206(10) 0.0381(13) 0.0486(15) 0.0001(11) -0.0015(10) 0.0064(9)
C10 0.0139(8) 0.0317(11) 0.0212(9) 0.0007(8) -0.0002(7) -0.0001(7)
B1 0.039(2) 0.058(3) 0.0225(17) 0.000 0.000 -0.023(2)
F1 0.0249(14) 0.0517(19) 0.0368(16) 0.0041(14) 0.0019(12) -0.0055(13)
F2 0.044(2) 0.075(3) 0.118(5) 0.037(3) -0.051(3) -0.017(3)
F3 0.085(4) 0.095(4) 0.061(3) 0.023(3) 0.042(3) -0.010(3)
F4 0.050(3) 0.063(3) 0.067(3) 0.019(3) 0.000(2) 0.005(2)
O2 0.0420(14) 0.0299(12) 0.0242(11) 0.0008(9) 0.000 0.000
C11 0.0538(18) 0.0397(15) 0.0506(17) 0.0067(13) -0.0015(14) 0.0105(13)
C12 0.102(3) 0.0297(14) 0.075(2) -0.0047(15) 0.047(2) 0.0010(17)

loop_
_atom_type_symbol
_atom_type_description
_atom_type_scat_dispersion_real
_atom_type_scat_dispersion_imag
_atom_type_scat_source
C C 0.0033 0.0016 'International Tables Vol C Tables 4.2.6.8 and 6.1.1.4'
H H 0.0000 0.0000 'International Tables Vol C Tables 4.2.6.8 and 6.1.1.4'
B B 0.0013 0.0007 'International Tables Vol C Tables 4.2.6.8 and 6.1.1.4'
N N 0.0061 0.0033 'International Tables Vol C Tables 4.2.6.8 and 6.1.1.4'
O O 0.0106 0.0060 'International Tables Vol C Tables 4.2.6.8 and 6.1.1.4'
F F 0.0171 0.0103 'International Tables Vol C Tables 4.2.6.8 and 6.1.1.4'
P P 0.1023 0.0942 'International Tables Vol C Tables 4.2.6.8 and 6.1.1.4'
Fe Fe 0.3463 0.8444 'International Tables Vol C Tables 4.2.6.8 and 6.1.1.4'
Br Br -0.2901 2.4595 'International Tables Vol C Tables 4.2.6.8 and 6.1.1.4'

loop_
_geom_angle_atom_site_label_1
_geom_angle_atom_site_label_2
_geom_angle_atom_site_label_3
_geom_angle
_geom_angle_site_symmetry_1
_geom_angle_site_symmetry_3
C10 Fe1 C10 172.23(14) 2_655 .
C10 Fe1 N1 93.88(7) 2_655 .
C10 Fe1 N1 93.88(7) . .
C10 Fe1 P1 92.54(6) 2_655 2_655
C10 Fe1 P1 88.27(6) . 2_655
N1 Fe1 P1 83.947(17) . 2_655
C10 Fe1 P1 88.27(6) 2_655 .
C10 Fe1 P1 92.54(6) . .
N1 Fe1 P1 83.947(17) . .
P1 Fe1 P1 167.89(3) 2_655 .
C10 Fe1 Br1 86.12(7) 2_655 .
C10 Fe1 Br1 86.12(7) . .
N1 Fe1 Br1 180.0 . .
P1 Fe1 Br1 96.053(17) 2_655 .
P1 Fe1 Br1 96.053(17) . .
N2 P1 C4 103.56(12) . .
N2 P1 C7 103.65(11) . .
C4 P1 C7 105.48(11) . .
N2 P1 Fe1 98.35(7) . .
C4 P1 Fe1 124.15(9) . .
C7 P1 Fe1 118.20(8) . .
C1 N1 C1 118.8(2) . 2_655
C1 N1 Fe1 120.62(12) . .
C1 N1 Fe1 120.62(12) 2_655 .
C1 N2 P1 120.86(14) . .
C1 N2 H2N 119.6 . .
P1 N2 H2N 119.6 . .
N1 C1 N2 116.21(18) . .
N1 C1 C2 121.9(2) . .
N2 C1 C2 121.9(2) . .
C3 C2 C1 118.4(2) . .
C3 C2 H2 120.8 . .
C1 C2 H2 120.8 . .
C2 C3 C2 120.6(3) 2_655 .
C2 C3 H3 119.7 2_655 .
C2 C3 H3 119.7 . .
C5 C4 C6 110.2(3) . .
C5 C4 P1 111.9(2) . .
C6 C4 P1 114.74(18) . .
C5 C4 H4 106.5 . .
C6 C4 H4 106.5 . .
P1 C4 H4 106.5 . .
C4 C5 H5A 109.5 . .
C4 C5 H5B 109.5 . .
H5A C5 H5B 109.5 . .
C4 C5 H5C 109.5 . .
H5A C5 H5C 109.5 . .
H5B C5 H5C 109.5 . .
C4 C6 H6A 109.5 . .
C4 C6 H6B 109.5 . .
H6A C6 H6B 109.5 . .
C4 C6 H6C 109.5 . .
H6A C6 H6C 109.5 . .
H6B C6 H6C 109.5 . .
C8 C7 C9 110.2(2) . .
C8 C7 P1 114.85(19) . .
C9 C7 P1 113.53(18) . .
C8 C7 H7 105.8 . .
C9 C7 H7 105.8 . .
P1 C7 H7 105.8 . .
C7 C8 H8A 109.5 . .
C7 C8 H8B 109.5 . .
H8A C8 H8B 109.5 . .
C7 C8 H8C 109.5 . .
H8A C8 H8C 109.5 . .
H8B C8 H8C 109.5 . .
C7 C9 H9A 109.5 . .
C7 C9 H9B 109.5 . .
H9A C9 H9B 109.5 . .
C7 C9 H9C 109.5 . .
H9A C9 H9C 109.5 . .
H9B C9 H9C 109.5 . .
O1 C10 Fe1 176.5(2) . .
F1 B1 F2 118.0(3) . 2
F1 B1 F3 110.8(4) . 2
F1 B1 F4 98.5(3) . .
F2 B1 F3 117.7(4) 2 2
F2 B1 F4 107.3(4) 2 .
F3 B1 F4 101.0(3) 2 .
C11 O2 C11 112.9(3) 8_544 .
O2 C11 C12 108.5(3) . .
O2 C11 H11A 110.0 . .
C12 C11 H11A 110.0 . .
O2 C11 H11B 110.0 . .
C12 C11 H11B 110.0 . .
H11A C11 H11B 108.4 . .
C11 C12 H12A 109.5 . .
C11 C12 H12B 109.5 . .
H12A C12 H12B 109.5 . .
C11 C12 H12C 109.5 . .
H12A C12 H12C 109.5 . .
H12B C12 H12C 109.5 . .

loop_
_geom_bond_atom_site_label_1
_geom_bond_atom_site_label_2
_geom_bond_distance
_geom_bond_site_symmetry_2
Fe1 C10 1.824(2) 2_655
Fe1 C10 1.824(2) .
Fe1 N1 1.987(2) .
Fe1 P1 2.2548(5) 2_655
Fe1 P1 2.2548(5) .
Fe1 Br1 2.4461(5) .
P1 N2 1.697(2) .
P1 C4 1.834(2) .
P1 C7 1.850(2) .
O1 C10 1.128(3) .
N1 C1 1.359(2) .
N1 C1 1.359(2) 2_655
N2 C1 1.363(3) .
N2 H2N 0.8800 .
C1 C2 1.393(3) .
C2 C3 1.383(3) .
C2 H2 0.9500 .
C3 C2 1.383(3) 2_655
C3 H3 0.9500 .
C4 C5 1.510(5) .
C4 C6 1.516(4) .
C4 H4 1.0000 .
C5 H5A 0.9800 .
C5 H5B 0.9800 .
C5 H5C 0.9800 .
C6 H6A 0.9800 .
C6 H6B 0.9800 .
C6 H6C 0.9800 .
C7 C8 1.526(4) .
C7 C9 1.529(3) .
C7 H7 1.0000 .
C8 H8A 0.9800 .
C8 H8B 0.9800 .
C8 H8C 0.9800 .
C9 H9A 0.9800 .
C9 H9B 0.9800 .
C9 H9C 0.9800 .
B1 F1 1.403(3) .
B1 F2 1.230(5) 2
B1 F3 1.367(5) 2
B1 F4 1.536(5) .
O2 C11 1.419(3) 8_544
O2 C11 1.419(3) .
C11 C12 1.461(5) .
C11 H11A 0.9900 .
C11 H11B 0.9900 .
C12 H12A 0.9800 .
C12 H12B 0.9800 .
C12 H12C 0.9800 .

loop_
_geom_torsion_atom_site_label_1
_geom_torsion_atom_site_label_2
_geom_torsion_atom_site_label_3
_geom_torsion_atom_site_label_4
_geom_torsion
_geom_torsion_site_symmetry_1
_geom_torsion_site_symmetry_4
C10 Fe1 P1 N2 95.02(10) 2_655 .
C10 Fe1 P1 N2 -92.71(10) . .
N1 Fe1 P1 N2 0.93(7) . .
P1 Fe1 P1 N2 0.93(7) 2_655 .
Br1 Fe1 P1 N2 -179.07(7) . .
C10 Fe1 P1 C4 -152.28(13) 2_655 .
C10 Fe1 P1 C4 19.99(13) . .
N1 Fe1 P1 C4 113.63(11) . .
P1 Fe1 P1 C4 113.63(11) 2_655 .
Br1 Fe1 P1 C4 -66.37(11) . .
C10 Fe1 P1 C7 -15.42(12) 2_655 .
C10 Fe1 P1 C7 156.85(12) . .
N1 Fe1 P1 C7 -109.51(10) . .
P1 Fe1 P1 C7 -109.51(10) 2_655 .
Br1 Fe1 P1 C7 70.49(10) . .
C10 Fe1 N1 C1 -89.16(12) 2_655 .
C10 Fe1 N1 C1 90.84(12) . .
P1 Fe1 N1 C1 178.69(10) 2_655 .
P1 Fe1 N1 C1 -1.31(10) . .
C10 Fe1 N1 C1 90.84(12) 2_655 2_655
C10 Fe1 N1 C1 -89.16(12) . 2_655
P1 Fe1 N1 C1 -1.31(10) 2_655 2_655
P1 Fe1 N1 C1 178.69(10) . 2_655
C4 P1 N2 C1 -128.96(18) . .
C7 P1 N2 C1 121.09(18) . .
Fe1 P1 N2 C1 -0.71(18) . .
C1 N1 C1 N2 -178.8(2) 2_655 .
Fe1 N1 C1 N2 1.2(2) . .
C1 N1 C1 C2 0.69(15) 2_655 .
Fe1 N1 C1 C2 -179.31(15) . .
P1 N2 C1 N1 -0.2(3) . .
P1 N2 C1 C2 -179.65(17) . .
N1 C1 C2 C3 -1.3(3) . .
N2 C1 C2 C3 178.11(18) . .
C1 C2 C3 C2 0.64(14) . 2_655
N2 P1 C4 C5 175.9(3) . .
C7 P1 C4 C5 -75.6(3) . .
Fe1 P1 C4 C5 65.7(3) . .
N2 P1 C4 C6 49.3(2) . .
C7 P1 C4 C6 157.9(2) . .
Fe1 P1 C4 C6 -60.8(2) . .
N2 P1 C7 C8 -170.23(19) . .
C4 P1 C7 C8 81.3(2) . .
Fe1 P1 C7 C8 -62.8(2) . .
N2 P1 C7 C9 61.7(2) . .
C4 P1 C7 C9 -46.9(2) . .
Fe1 P1 C7 C9 169.11(16) . .
F2 B1 F1 F3 148.0(5) . .
F2 B1 F1 F3 -114.6(6) 2 .
F3 B1 F1 F3 25.3(6) 2 .
F1 B1 F1 F3 13.9(3) 2 .
F4 B1 F1 F3 130.6(4) . .
F4 B1 F1 F3 -104.1(4) 2 .
F2 B1 F1 F2 97.4(9) 2 .
F3 B1 F1 F2 -122.7(5) 2 .
F3 B1 F1 F2 -148.0(5) . .
F1 B1 F1 F2 -134.2(4) 2 .
F4 B1 F1 F2 -17.4(5) . .
F4 B1 F1 F2 107.9(5) 2 .
F2 B1 F2 F4 101.2(8) 2 .
F3 B1 F2 F4 -38.2(10) 2 .
F3 B1 F2 F4 -115.5(8) . .
F1 B1 F2 F4 21.7(10) 2 .
F1 B1 F2 F4 -143.1(9) . .
F4 B1 F2 F4 131.6(8) 2 .
F2 B1 F2 F1 -115.7(3) 2 .
F3 B1 F2 F1 104.8(5) 2 .
F3 B1 F2 F1 27.6(4) . .
F1 B1 F2 F1 164.8(4) 2 .
F4 B1 F2 F1 143.1(9) . .
F4 B1 F2 F1 -85.4(3) 2 .
F3 F1 F2 F4 33.6(13) . .
B1 F1 F2 F4 62.8(10) . .
F3 F1 F2 B1 -29.2(5) . .
F2 F1 F3 B1 23.9(3) . .
B1 F1 F3 F3 -25.2(5) . 2
F2 F1 F3 F3 -1.3(8) . 2
F2 B1 F3 F1 -35.2(5) . .
F2 B1 F3 F1 99.2(5) 2 .
F3 B1 F3 F1 -153.7(6) 2 .
F1 B1 F3 F1 -175.25(15) 2 .
F4 B1 F3 F1 -68.7(5) . .
F4 B1 F3 F1 81.2(4) 2 .
F2 B1 F3 F3 118.5(5) . 2
F2 B1 F3 F3 -107.0(5) 2 2
F1 B1 F3 F3 -21.5(5) 2 2
F1 B1 F3 F3 153.7(6) . 2
F4 B1 F3 F3 85.1(6) . 2
F4 B1 F3 F3 -125.1(4) 2 2
F1 F2 F4 B1 -49.4(7) . .
F2 B1 F4 F2 -87.0(11) 2 .
F3 B1 F4 F2 149.1(9) 2 .
F3 B1 F4 F2 82.7(10) . .
F1 B1 F4 F2 -160.9(9) 2 .
F1 B1 F4 F2 35.8(9) . .
F4 B1 F4 F2 -60.4(9) 2 .
C11 O2 C11 C12 -173.5(3) 8_544 .
